data_7200251
loop_
_publ_author_name
'Stoll, Ion'
'Brodbeck, Ralf'
'Neumann, Beate'
'Stammler, Hans-Georg'
'Mattay, Jochen'

_publ_section_title
;
 Controlling the self assembly of arene functionalised
 2-aminopyrimidines by arene-perfluoroarene interaction and by
 silver(I) complex formation
;
_journal_issue 2
_journal_name_full CrystEngComm
_journal_page_first 306
_journal_paper_doi 10.1039/b811297e
_journal_volume 11
_journal_year 2009
_chemical_formula_moiety '(C10 H9 N3)2 Ag, B F4, O1.43'
_chemical_formula_sum 'C20 H18 Ag B F4 N6 O1.43'
_chemical_formula_weight 560.04
_chemical_name_systematic ?
_space_group_IT_number 15
_symmetry_cell_setting monoclinic
_symmetry_space_group_name_Hall '-C 2yc'
_symmetry_space_group_name_H-M 'C 1 2/c 1'
_atom_sites_solution_hydrogens geom
_atom_sites_solution_primary direct
_atom_sites_solution_secondary difmap
_audit_creation_method SHELXL-97
_cell_angle_alpha 90.00
_cell_angle_beta 92.8670(15)
_cell_angle_gamma 90.00
_cell_formula_units_Z 4
_cell_length_a 7.49100(10)
_cell_length_b 19.1270(4)
_cell_length_c 15.8200(4)
_cell_measurement_reflns_used 10787
_cell_measurement_temperature 100(2)
_cell_measurement_theta_max 27.485
_cell_measurement_theta_min 2.910
_cell_volume 2263.86(8)
_computing_cell_refinement 'HKL Scalepack (Otwinowski & Minor 1997)'
_computing_data_collection 'Collect, Bruker AXS, 2004'
_computing_data_reduction 'Denzo and Scalepack (Otwinowski & Minor, 1997)'
_computing_molecular_graphics 'SHELXTL-PLUS (1990)'
_computing_publication_material 'SHELXL-97 (Sheldrick, 1997)'
_computing_structure_refinement 'SHELXL-97 (Sheldrick, 1997)'
_computing_structure_solution 'SHELXS-97 (Sheldrick, 1990)'
_diffrn_ambient_temperature 100(2)
_diffrn_measured_fraction_theta_full 0.998
_diffrn_measured_fraction_theta_max 0.998
_diffrn_measurement_device_type KappaCCD
_diffrn_measurement_method CCD
_diffrn_radiation_monochromator graphite
_diffrn_radiation_source 'fine-focus sealed tube'
_diffrn_radiation_type MoK\a
_diffrn_radiation_wavelength 0.71073
_diffrn_reflns_av_R_equivalents 0.035
_diffrn_reflns_av_sigmaI/netI 0.0228
_diffrn_reflns_limit_h_max 9
_diffrn_reflns_limit_h_min -9
_diffrn_reflns_limit_k_max 24
_diffrn_reflns_limit_k_min -24
_diffrn_reflns_limit_l_max 20
_diffrn_reflns_limit_l_min -20
_diffrn_reflns_number 19690
_diffrn_reflns_theta_full 27.48
_diffrn_reflns_theta_max 27.48
_diffrn_reflns_theta_min 2.92
_exptl_absorpt_coefficient_mu 0.950
_exptl_absorpt_correction_T_max 0.9279
_exptl_absorpt_correction_T_min 0.7636
_exptl_absorpt_correction_type multi-scan
_exptl_absorpt_process_details 'Denzo and Scalepack (Otwinowski & Minor, 1997)'
_exptl_crystal_colour Colourless
_exptl_crystal_density_diffrn 1.643
_exptl_crystal_density_method 'not measured'
_exptl_crystal_description fragment
_exptl_crystal_F_000 1118
_exptl_crystal_size_max 0.30
_exptl_crystal_size_mid 0.13
_exptl_crystal_size_min 0.08
_refine_diff_density_max 0.872
_refine_diff_density_min -0.795
_refine_diff_density_rms 0.089
_refine_ls_extinction_method none
_refine_ls_goodness_of_fit_ref 1.037
_refine_ls_hydrogen_treatment constr
_refine_ls_matrix_type full
_refine_ls_number_parameters 166
_refine_ls_number_reflns 2606
_refine_ls_number_restraints 0
_refine_ls_restrained_S_all 1.037
_refine_ls_R_factor_all 0.0392
_refine_ls_R_factor_gt 0.0328
_refine_ls_shift/su_max 0.000
_refine_ls_shift/su_mean 0.000
_refine_ls_structure_factor_coef Fsqd
_refine_ls_weighting_details 'calc w=1/[\s^2^(Fo^2^)+(0.0397P)^2^+7.1068P] where P=(Fo^2^+2Fc^2^)/3'
_refine_ls_weighting_scheme calc
_refine_ls_wR_factor_gt 0.0815
_refine_ls_wR_factor_ref 0.0857
_reflns_number_gt 2239
_reflns_number_total 2606
_reflns_threshold_expression >2sigma(I)
_cod_data_source_file b811297e.txt
_cod_data_source_block compound4+AgBF4
_cod_depositor_comments
;
The following automatic conversions were performed:
'_symmetry_cell_setting' value 'Monoclinic' changed to 'monoclinic'
according to '/home/saulius/struct/CIF-dictionaries/cif_core.dic'
dictionary named 'cif_core.dic' version 2.4.1 from 2010-06-29.

Automatic conversion script
Id: cif_fix_enum 1527 2010-12-29 10:47:43Z saulius 
;
_cod_original_sg_symbol_H-M 'C 2/c'
_cod_database_code 7200251

loop_
_symmetry_equiv_pos_as_xyz
'x, y, z'
'-x, y, -z+1/2'
'x+1/2, y+1/2, z'
'-x+1/2, y+1/2, -z+1/2'
'-x, -y, -z'
'x, -y, z-1/2'
'-x+1/2, -y+1/2, -z'
'x+1/2, -y+1/2, z-1/2'

loop_
_atom_site_label
_atom_site_type_symbol
_atom_site_fract_x
_atom_site_fract_y
_atom_site_fract_z
_atom_site_U_iso_or_equiv
_atom_site_adp_type
_atom_site_occupancy
_atom_site_symmetry_multiplicity
_atom_site_calc_flag
_atom_site_refinement_flags
_atom_site_disorder_assembly
_atom_site_disorder_group
Ag1 Ag 1.0000 0.0000 0.0000 0.02500(10) Uani 1 2 d S . .
N1 N 0.8678(3) 0.07958(10) 0.07337(12) 0.0214(4) Uani 1 1 d . . .
N2 N 0.8540(3) 0.15931(12) -0.03789(14) 0.0337(5) Uani 1 1 d . . .
H2A H 0.8269 0.2010 -0.0582 0.040 Uiso 1 1 calc R . .
H2B H 0.8998 0.1276 -0.0708 0.040 Uiso 1 1 calc R . .
N3 N 0.7553(3) 0.19563(11) 0.08885(13) 0.0258(4) Uani 1 1 d . . .
C1 C 0.8258(3) 0.14420(13) 0.04257(15) 0.0234(5) Uani 1 1 d . . .
C2 C 0.7257(3) 0.18132(13) 0.16866(16) 0.0255(5) Uani 1 1 d . . .
H2 H 0.6742 0.2169 0.2016 0.031 Uiso 1 1 calc R . .
C3 C 0.7653(3) 0.11725(13) 0.20766(15) 0.0216(5) Uani 1 1 d . . .
C4 C 0.8368(3) 0.06751(12) 0.15515(15) 0.0213(5) Uani 1 1 d . . .
H4 H 0.8652 0.0227 0.1781 0.026 Uiso 1 1 calc R . .
C5 C 0.7299(3) 0.10457(13) 0.29748(15) 0.0234(5) Uani 1 1 d . . .
C6 C 0.7404(4) 0.15976(14) 0.35578(16) 0.0291(5) Uani 1 1 d . . .
H6 H 0.7729 0.2051 0.3376 0.035 Uiso 1 1 calc R . .
C7 C 0.7037(4) 0.14867(16) 0.44002(17) 0.0346(6) Uani 1 1 d . . .
H7 H 0.7090 0.1867 0.4787 0.042 Uiso 1 1 calc R . .
C8 C 0.6597(4) 0.08278(17) 0.46790(18) 0.0363(7) Uani 1 1 d . . .
H8 H 0.6364 0.0752 0.5257 0.044 Uiso 1 1 calc R . .
C9 C 0.6498(4) 0.02774(17) 0.41072(18) 0.0330(6) Uani 1 1 d . . .
H9 H 0.6196 -0.0177 0.4296 0.040 Uiso 1 1 calc R . .
C10 C 0.6837(3) 0.03843(14) 0.32590(16) 0.0269(5) Uani 1 1 d . . .
H10 H 0.6753 0.0004 0.2873 0.032 Uiso 1 1 calc R . .
F1 F 1.0066(4) -0.08637(10) 0.32059(15) 0.0829(10) Uani 1 1 d . . 1
F2 F 1.2329(8) -0.1455(5) 0.2528(4) 0.113(3) Uani 0.50 1 d P A 1
F3 F 1.0000 -0.18564(18) 0.2500 0.114(2) Uani 1 2 d S . 1
B1 B 1.0607(10) -0.1256(3) 0.2589(5) 0.0394(17) Uani 0.50 1 d P . 1
O1 O 1.4024(15) -0.1156(6) 0.3194(7) 0.087(5) Uiso 0.363(13) 1 d P B 2
O2 O 1.5031(18) -0.1528(7) 0.2960(8) 0.101(6) Uiso 0.346(13) 1 d P . 3

loop_
_atom_site_aniso_label
_atom_site_aniso_U_11
_atom_site_aniso_U_22
_atom_site_aniso_U_33
_atom_site_aniso_U_23
_atom_site_aniso_U_13
_atom_site_aniso_U_12
Ag1 0.03494(17) 0.02003(15) 0.02031(15) -0.00065(9) 0.00409(10) 0.00828(10)
N1 0.0263(10) 0.0195(10) 0.0184(9) -0.0005(8) 0.0012(8) 0.0048(8)
N2 0.0563(15) 0.0277(11) 0.0178(10) 0.0040(9) 0.0079(10) 0.0188(11)
N3 0.0367(12) 0.0217(10) 0.0194(10) 0.0030(8) 0.0053(8) 0.0099(9)
C1 0.0285(12) 0.0230(12) 0.0189(11) 0.0018(9) 0.0022(9) 0.0062(9)
C2 0.0325(13) 0.0238(12) 0.0208(12) 0.0015(9) 0.0056(10) 0.0081(10)
C3 0.0243(11) 0.0222(11) 0.0184(11) 0.0024(9) 0.0016(9) 0.0020(9)
C4 0.0249(12) 0.0193(11) 0.0197(11) 0.0018(9) 0.0002(9) 0.0017(9)
C5 0.0236(11) 0.0268(12) 0.0201(11) 0.0041(10) 0.0036(9) 0.0032(9)
C6 0.0381(14) 0.0279(13) 0.0217(12) 0.0021(10) 0.0070(10) 0.0059(11)
C7 0.0408(16) 0.0411(16) 0.0228(13) -0.0015(11) 0.0085(11) 0.0084(13)
C8 0.0328(14) 0.0539(18) 0.0227(13) 0.0104(12) 0.0076(11) 0.0021(13)
C9 0.0286(13) 0.0406(16) 0.0296(14) 0.0147(12) 0.0007(11) -0.0051(12)
C10 0.0255(12) 0.0300(13) 0.0249(12) 0.0051(10) -0.0012(9) -0.0015(10)
F1 0.162(3) 0.0286(10) 0.0642(14) -0.0132(10) 0.0683(17) -0.0254(13)
F2 0.076(4) 0.175(7) 0.090(4) 0.043(5) 0.020(3) 0.032(4)
F3 0.233(6) 0.0287(17) 0.076(3) 0.000 -0.030(3) 0.000
B1 0.059(5) 0.028(3) 0.033(4) 0.008(3) 0.016(4) -0.004(3)

loop_
_atom_type_symbol
_atom_type_description
_atom_type_scat_dispersion_real
_atom_type_scat_dispersion_imag
_atom_type_scat_source
C C 0.0033 0.0016 'International Tables Vol C Tables 4.2.6.8 and 6.1.1.4'
H H 0.0000 0.0000 'International Tables Vol C Tables 4.2.6.8 and 6.1.1.4'
N N 0.0061 0.0033 'International Tables Vol C Tables 4.2.6.8 and 6.1.1.4'
Ag Ag -0.8971 1.1015 'International Tables Vol C Tables 4.2.6.8 and 6.1.1.4'
B B 0.0013 0.0007 'International Tables Vol C Tables 4.2.6.8 and 6.1.1.4'
F F 0.0171 0.0103 'International Tables Vol C Tables 4.2.6.8 and 6.1.1.4'
O O 0.0106 0.0060 'International Tables Vol C Tables 4.2.6.8 and 6.1.1.4'

loop_
_geom_angle_atom_site_label_1
_geom_angle_atom_site_label_2
_geom_angle_atom_site_label_3
_geom_angle
_geom_angle_site_symmetry_1
_geom_angle_site_symmetry_3
_geom_angle_publ_flag
N1 Ag1 N1 180.0 . 5_755 ?
C4 N1 C1 116.9(2) . . ?
C4 N1 Ag1 119.77(16) . . ?
C1 N1 Ag1 123.14(16) . . ?
C1 N2 H2A 120.0 . . ?
C1 N2 H2B 120.0 . . ?
H2A N2 H2B 120.0 . . ?
C2 N3 C1 117.1(2) . . ?
N2 C1 N3 116.4(2) . . ?
N2 C1 N1 119.6(2) . . ?
N3 C1 N1 123.9(2) . . ?
N3 C2 C3 124.2(2) . . ?
N3 C2 H2 117.9 . . ?
C3 C2 H2 117.9 . . ?
C4 C3 C2 114.6(2) . . ?
C4 C3 C5 123.8(2) . . ?
C2 C3 C5 121.6(2) . . ?
N1 C4 C3 123.2(2) . . ?
N1 C4 H4 118.4 . . ?
C3 C4 H4 118.4 . . ?
C10 C5 C6 118.6(2) . . ?
C10 C5 C3 121.3(2) . . ?
C6 C5 C3 120.1(2) . . ?
C7 C6 C5 120.6(3) . . ?
C7 C6 H6 119.7 . . ?
C5 C6 H6 119.7 . . ?
C8 C7 C6 120.5(3) . . ?
C8 C7 H7 119.8 . . ?
C6 C7 H7 119.8 . . ?
C7 C8 C9 119.3(3) . . ?
C7 C8 H8 120.3 . . ?
C9 C8 H8 120.3 . . ?
C8 C9 C10 120.7(3) . . ?
C8 C9 H9 119.7 . . ?
C10 C9 H9 119.7 . . ?
C5 C10 C9 120.3(3) . . ?
C5 C10 H10 119.8 . . ?
C9 C10 H10 119.8 . . ?
B1 F1 B1 37.6(6) . 2_755 ?
B1 F3 B1 44.5(7) . 2_755 ?
B1 B1 F3 67.8(4) 2_755 . ?
B1 B1 F1 83.9(7) 2_755 . ?
F3 B1 F1 119.3(5) . . ?
B1 B1 F2 153.0(10) 2_755 . ?
F3 B1 F2 94.4(6) . . ?
F1 B1 F2 123.1(7) . . ?
B1 B1 F1 58.5(7) 2_755 2_755 ?
F3 B1 F1 104.9(5) . 2_755 ?
F1 B1 F1 103.3(5) . 2_755 ?
F2 B1 F1 110.9(5) . 2_755 ?

loop_
_geom_bond_atom_site_label_1
_geom_bond_atom_site_label_2
_geom_bond_distance
_geom_bond_site_symmetry_2
_geom_bond_publ_flag
Ag1 N1 2.182(2) . ?
Ag1 N1 2.182(2) 5_755 ?
N1 C4 1.346(3) . ?
N1 C1 1.360(3) . ?
N2 C1 1.332(3) . ?
N2 H2A 0.8800 . ?
N2 H2B 0.8800 . ?
N3 C2 1.321(3) . ?
N3 C1 1.350(3) . ?
C2 C3 1.397(3) . ?
C2 H2 0.9500 . ?
C3 C4 1.388(3) . ?
C3 C5 1.478(3) . ?
C4 H4 0.9500 . ?
C5 C10 1.392(4) . ?
C5 C6 1.401(4) . ?
C6 C7 1.390(4) . ?
C6 H6 0.9500 . ?
C7 C8 1.381(4) . ?
C7 H7 0.9500 . ?
C8 C9 1.388(5) . ?
C8 H8 0.9500 . ?
C9 C10 1.393(4) . ?
C9 H9 0.9500 . ?
C10 H10 0.9500 . ?
F1 B1 1.311(8) . ?
F1 B1 1.529(8) 2_755 ?
F2 B1 1.353(9) . ?
F3 B1 1.241(7) . ?
F3 B1 1.241(7) 2_755 ?
B1 B1 0.939(15) 2_755 ?
B1 F1 1.528(8) 2_755 ?
O2 O2 1.45(2) 2_855 ?
